data_7232786
loop_
_publ_author_name
'Cheng, Qiuxia'
'Qin, Luzhu'
'Ke, Chunxian'
'Zhou, Jianen'
'Lin, Jia'
'Lin, Xiaoming'
'Zhang, Gang'
'Cai, Yuepeng'

_publ_section_title
;
 Four new Zn(ii) and Cd(ii) coordination polymers using two amide-like
 aromatic multi-carboxylate ligands: synthesis, structures and
 lithium--selenium batteries application
;
_journal_issue 26
_journal_name_full 'RSC Advances'
_journal_page_first 14750
_journal_paper_doi 10.1039/C9RA02163A
_journal_volume 9
_journal_year 2019
_chemical_formula_moiety 'C23 H19 Cd N3 O6'
_chemical_formula_sum 'C23 H19 Cd N3 O6'
_chemical_formula_weight 545.81
_chemical_name_systematic
;
 ?
;
_space_group_crystal_system monoclinic
_space_group_IT_number 14
_space_group_name_Hall '-P 2ybc'
_space_group_name_H-M_alt 'P 1 21/c 1'
_symmetry_space_group_name_Hall '-P 2ybc'
_symmetry_space_group_name_H-M 'P 1 21/c 1'
_atom_sites_solution_hydrogens geom
_audit_creation_method SHELXL-2014
_audit_update_record
;
2018-07-11 deposited with the CCDC.    2019-04-25 downloaded from the CCDC.
;
_cell_angle_alpha 90
_cell_angle_beta 104.201(5)
_cell_angle_gamma 90
_cell_formula_units_Z 4
_cell_length_a 10.025(3)
_cell_length_b 21.289(6)
_cell_length_c 10.318(3)
_cell_measurement_reflns_used 1697
_cell_measurement_temperature 296(2)
_cell_measurement_theta_max 21.29
_cell_measurement_theta_min 2.71
_cell_volume 2134.8(11)
_computing_cell_refinement 'Bruker SAINT'
_computing_data_collection 'Bruker APEX2'
_computing_data_reduction 'Bruker SAINT'
_computing_molecular_graphics 'Bruker SHELXTL'
_computing_publication_material 'Bruker SHELXTL'
_computing_structure_refinement 'SHELXL-2014 (Sheldrick, 2014)'
_computing_structure_solution 'SHELXS-2014 (Sheldrick, 2014)'
_diffrn_ambient_temperature 296(2)
_diffrn_measured_fraction_theta_full 0.992
_diffrn_measured_fraction_theta_max 0.998
_diffrn_measurement_device_type 'Bruker APEX-II CCD'
_diffrn_measurement_method '\f and \w scans'
_diffrn_radiation_type MoK\a
_diffrn_radiation_wavelength 0.71073
_diffrn_reflns_av_R_equivalents 0.0508
_diffrn_reflns_av_unetI/netI 0.0624
_diffrn_reflns_Laue_measured_fraction_full 0.992
_diffrn_reflns_Laue_measured_fraction_max 0.998
_diffrn_reflns_limit_h_max 12
_diffrn_reflns_limit_h_min -7
_diffrn_reflns_limit_k_max 24
_diffrn_reflns_limit_k_min -25
_diffrn_reflns_limit_l_max 12
_diffrn_reflns_limit_l_min -10
_diffrn_reflns_number 10481
_diffrn_reflns_point_group_measured_fraction_full 0.992
_diffrn_reflns_point_group_measured_fraction_max 0.998
_diffrn_reflns_theta_full 25.242
_diffrn_reflns_theta_max 25.194
_diffrn_reflns_theta_min 1.913
_exptl_absorpt_coefficient_mu 1.070
_exptl_crystal_colour colorless
_exptl_crystal_density_diffrn 1.698
_exptl_crystal_description block
_exptl_crystal_F_000 1096
_exptl_crystal_size_max 0.100
_exptl_crystal_size_mid 0.080
_exptl_crystal_size_min 0.080
_refine_diff_density_max 0.691
_refine_diff_density_min -0.369
_refine_diff_density_rms 0.100
_refine_ls_extinction_method none
_refine_ls_goodness_of_fit_ref 1.028
_refine_ls_hydrogen_treatment constr
_refine_ls_matrix_type full
_refine_ls_number_parameters 298
_refine_ls_number_reflns 3826
_refine_ls_number_restraints 0
_refine_ls_restrained_S_all 1.028
_refine_ls_R_factor_all 0.0750
_refine_ls_R_factor_gt 0.0450
_refine_ls_shift/su_max 0.000
_refine_ls_shift/su_mean 0.000
_refine_ls_structure_factor_coef Fsqd
_refine_ls_weighting_details 'w=1/[\s^2^(Fo^2^)+(0.0512P)^2^] where P=(Fo^2^+2Fc^2^)/3'
_refine_ls_weighting_scheme calc
_refine_ls_wR_factor_gt 0.0984
_refine_ls_wR_factor_ref 0.1134
_reflns_Friedel_coverage 0.000
_reflns_number_gt 2583
_reflns_number_total 3826
_reflns_threshold_expression 'I > 2\s(I)'
_cod_data_source_file c9ra02163a2.cif
_cod_data_source_block 2
_cod_original_cell_volume 2134.9(11)
_cod_database_code 7232786
_shelx_space_group_comment
;
The symmetry employed for this shelxl refinement is uniquely defined
by the following loop, which should always be used as a source of
symmetry information in preference to the above space-group names.
They are only intended as comments.
;
_shelx_estimated_absorpt_t_min 0.901
_shelx_estimated_absorpt_t_max 0.919
_shelxl_version_number 2014-3

loop_
_space_group_symop_operation_xyz
'x, y, z'
'-x, y+1/2, -z+1/2'
'-x, -y, -z'
'x, -y-1/2, z-1/2'

loop_
_atom_site_label
_atom_site_type_symbol
_atom_site_fract_x
_atom_site_fract_y
_atom_site_fract_z
_atom_site_U_iso_or_equiv
_atom_site_adp_type
_atom_site_occupancy
_atom_site_site_symmetry_order
_atom_site_calc_flag
_atom_site_refinement_flags_posn
_atom_site_refinement_flags_adp
Cd1 Cd 0.56986(4) 0.55405(2) -0.34230(3) 0.04090(16) Uani 1 1 d . .
C1 C 0.6053(6) 0.6048(2) -0.0932(5) 0.0393(13) Uani 1 1 d . .
C2 C 0.6336(6) 0.5781(3) 0.4033(5) 0.0480(15) Uani 1 1 d . .
C3 C 0.6580(6) 0.6163(2) 0.2853(5) 0.0408(13) Uani 1 1 d . .
C4 C 0.6174(6) 0.5936(3) 0.1557(5) 0.0426(13) Uani 1 1 d . .
H4A H 0.5745 0.5547 0.1393 0.051 Uiso 1 1 calc R U
C5 C 0.6408(5) 0.6291(2) 0.0497(5) 0.0390(13) Uani 1 1 d . .
C6 C 0.7045(6) 0.6870(2) 0.0749(5) 0.0459(14) Uani 1 1 d . .
H6A H 0.7186 0.7109 0.0040 0.055 Uiso 1 1 calc R U
C7 C 0.7476(6) 0.7098(2) 0.2044(5) 0.0452(14) Uani 1 1 d . .
C8 C 0.7238(6) 0.6746(3) 0.3083(5) 0.0461(14) Uani 1 1 d . .
H8A H 0.7520 0.6899 0.3952 0.055 Uiso 1 1 calc R U
C9 C 0.9247(6) 0.7858(3) 0.1816(5) 0.0488(15) Uani 1 1 d . .
C10 C 1.0018(6) 0.8429(3) 0.2400(5) 0.0481(14) Uani 1 1 d . .
C11 C 1.0790(7) 0.8741(3) 0.1645(6) 0.0670(19) Uani 1 1 d . .
H11A H 1.0732 0.8617 0.0768 0.080 Uiso 1 1 calc R U
C12 C 1.1633(8) 0.9229(3) 0.2190(7) 0.076(2) Uani 1 1 d . .
H12A H 1.2133 0.9439 0.1674 0.091 Uiso 1 1 calc R U
C13 C 1.1747(7) 0.9410(3) 0.3475(7) 0.0683(19) Uani 1 1 d . .
H13A H 1.2336 0.9738 0.3829 0.082 Uiso 1 1 calc R U
C14 C 1.0994(6) 0.9111(3) 0.4282(5) 0.0492(15) Uani 1 1 d . .
C15 C 1.0129(6) 0.8617(3) 0.3713(5) 0.0478(14) Uani 1 1 d . .
H15A H 0.9617 0.8411 0.4222 0.057 Uiso 1 1 calc R U
C16 C 1.1137(6) 0.9299(2) 0.5683(6) 0.0461(14) Uani 1 1 d . .
C17 C 1.0179(7) 0.9169(3) 0.6411(6) 0.0700(19) Uani 1 1 d . .
H17A H 0.9402 0.8935 0.6017 0.084 Uiso 1 1 calc R U
C18 C 1.0349(8) 0.9379(3) 0.7706(7) 0.078(2) Uani 1 1 d . .
H18A H 0.9705 0.9286 0.8191 0.094 Uiso 1 1 calc R U
C19 C 1.1503(7) 0.9731(3) 0.8261(6) 0.0676(19) Uani 1 1 d . .
H19A H 1.1609 0.9882 0.9126 0.081 Uiso 1 1 calc R U
C20 C 1.2267(7) 0.9647(3) 0.6375(6) 0.0588(17) Uani 1 1 d . .
H20A H 1.2944 0.9737 0.5927 0.071 Uiso 1 1 calc R U
C21 C 0.4011(8) 0.6764(4) -0.4228(8) 0.091(2) Uani 1 1 d . .
H21A H 0.4673 0.6890 -0.3473 0.109 Uiso 1 1 calc R U
C22 C 0.3337(10) 0.7868(4) -0.4487(13) 0.164(5) Uani 1 1 d . .
H22A H 0.2721 0.8121 -0.5140 0.246 Uiso 1 1 calc R U
H22B H 0.3079 0.7891 -0.3652 0.246 Uiso 1 1 calc R U
H22C H 0.4260 0.8020 -0.4369 0.246 Uiso 1 1 calc R U
C23 C 0.2202(13) 0.7088(5) -0.6066(10) 0.165(5) Uani 1 1 d . .
H23A H 0.1781 0.7473 -0.6446 0.248 Uiso 1 1 calc R U
H23B H 0.2572 0.6871 -0.6714 0.248 Uiso 1 1 calc R U
H23C H 0.1526 0.6829 -0.5811 0.248 Uiso 1 1 calc R U
N1 N 0.8162(5) 0.7686(2) 0.2323(4) 0.0520(13) Uani 1 1 d . .
H1A H 0.7881 0.7946 0.2836 0.062 Uiso 1 1 calc R U
N2 N 1.2463(5) 0.9866(2) 0.7631(5) 0.0510(12) Uani 1 1 d . .
N3 N 0.3261(7) 0.7223(3) -0.4940(8) 0.102(2) Uani 1 1 d . .
O1 O 0.5312(4) 0.55699(18) -0.1198(3) 0.0513(10) Uani 1 1 d . .
O2 O 0.6532(4) 0.63258(18) -0.1766(3) 0.0565(11) Uani 1 1 d . .
O3 O 0.5831(5) 0.52715(19) 0.3902(4) 0.0622(12) Uani 1 1 d . .
O4 O 0.6759(5) 0.6045(2) 0.5167(4) 0.0676(13) Uani 1 1 d . .
O5 O 0.9598(4) 0.75484(19) 0.0937(4) 0.0682(13) Uani 1 1 d . .
O6 O 0.3937(5) 0.6212(2) -0.4441(4) 0.0730(13) Uani 1 1 d . .

loop_
_atom_site_aniso_label
_atom_site_aniso_U_11
_atom_site_aniso_U_22
_atom_site_aniso_U_33
_atom_site_aniso_U_23
_atom_site_aniso_U_13
_atom_site_aniso_U_12
Cd1 0.0593(3) 0.0342(2) 0.0261(2) 0.00162(17) 0.00451(17) 0.0008(2)
C1 0.049(3) 0.034(3) 0.032(3) -0.003(2) 0.006(3) -0.001(3)
C2 0.055(4) 0.053(4) 0.035(3) -0.003(3) 0.010(3) 0.010(3)
C3 0.060(4) 0.037(3) 0.029(3) -0.001(2) 0.017(3) -0.001(3)
C4 0.052(3) 0.039(3) 0.037(3) -0.002(2) 0.010(3) -0.004(3)
C5 0.047(3) 0.038(3) 0.031(3) -0.001(2) 0.009(2) -0.003(3)
C6 0.063(4) 0.041(3) 0.034(3) 0.004(2) 0.012(3) -0.008(3)
C7 0.058(4) 0.034(3) 0.042(3) -0.006(2) 0.011(3) -0.006(3)
C8 0.062(4) 0.046(3) 0.028(3) -0.008(2) 0.007(3) -0.007(3)
C9 0.063(4) 0.046(3) 0.037(3) -0.002(3) 0.011(3) -0.010(3)
C10 0.062(4) 0.041(3) 0.041(3) -0.005(3) 0.010(3) -0.007(3)
C11 0.083(5) 0.069(5) 0.051(4) -0.014(3) 0.021(4) -0.023(4)
C12 0.096(6) 0.071(5) 0.071(5) -0.014(4) 0.041(4) -0.035(4)
C13 0.081(5) 0.058(4) 0.068(4) -0.015(3) 0.022(4) -0.030(4)
C14 0.058(4) 0.037(3) 0.050(3) -0.005(3) 0.007(3) -0.008(3)
C15 0.053(4) 0.041(3) 0.050(3) -0.002(3) 0.014(3) -0.006(3)
C16 0.046(3) 0.038(3) 0.051(3) -0.007(3) 0.007(3) -0.005(3)
C17 0.067(4) 0.080(5) 0.063(4) -0.014(4) 0.015(4) -0.025(4)
C18 0.083(5) 0.100(6) 0.057(4) -0.014(4) 0.027(4) -0.031(5)
C19 0.085(5) 0.062(4) 0.054(4) -0.016(3) 0.013(4) -0.015(4)
C20 0.066(4) 0.057(4) 0.054(4) -0.007(3) 0.014(3) -0.014(3)
C21 0.074(5) 0.075(6) 0.116(7) 0.005(5) 0.010(5) 0.004(5)
C22 0.116(8) 0.057(6) 0.302(16) 0.010(8) 0.017(9) 0.009(6)
C23 0.218(13) 0.140(10) 0.108(8) 0.016(7) -0.019(9) 0.059(9)
N1 0.072(3) 0.044(3) 0.044(3) -0.015(2) 0.023(3) -0.016(3)
N2 0.056(3) 0.049(3) 0.047(3) -0.007(2) 0.012(2) -0.010(3)
N3 0.073(4) 0.065(5) 0.153(7) 0.037(4) -0.004(4) 0.011(4)
O1 0.068(3) 0.051(2) 0.0331(19) -0.0065(17) 0.0100(18) -0.013(2)
O2 0.084(3) 0.053(2) 0.033(2) -0.0119(18) 0.017(2) -0.018(2)
O3 0.086(3) 0.036(2) 0.067(3) 0.011(2) 0.024(2) -0.017(2)
O4 0.098(4) 0.065(3) 0.042(2) 0.001(2) 0.021(2) -0.016(3)
O5 0.079(3) 0.071(3) 0.065(3) -0.032(2) 0.036(3) -0.025(3)
O6 0.081(3) 0.049(3) 0.081(3) 0.012(2) 0.005(3) 0.015(3)

loop_
_atom_type_symbol
_atom_type_description
_atom_type_scat_dispersion_real
_atom_type_scat_dispersion_imag
_atom_type_scat_source
C C 0.0033 0.0016 'International Tables Vol C Tables 4.2.6.8 and 6.1.1.4'
H H 0.0000 0.0000 'International Tables Vol C Tables 4.2.6.8 and 6.1.1.4'
N N 0.0061 0.0033 'International Tables Vol C Tables 4.2.6.8 and 6.1.1.4'
O O 0.0106 0.0060 'International Tables Vol C Tables 4.2.6.8 and 6.1.1.4'
Cd Cd -0.8075 1.2024 'International Tables Vol C Tables 4.2.6.8 and 6.1.1.4'

loop_
_geom_angle_atom_site_label_1
_geom_angle_atom_site_label_2
_geom_angle_atom_site_label_3
_geom_angle
_geom_angle_site_symmetry_1
_geom_angle_site_symmetry_3
O4 Cd1 O3 127.91(15) 1_554 3_665
O4 Cd1 O6 80.91(17) 1_554 .
O3 Cd1 O6 88.39(17) 3_665 .
O4 Cd1 N2 93.57(17) 1_554 2_745
O3 Cd1 N2 92.34(17) 3_665 2_745
O6 Cd1 N2 173.49(17) . 2_745
O4 Cd1 O2 89.49(14) 1_554 .
O3 Cd1 O2 141.50(14) 3_665 .
O6 Cd1 O2 89.24(16) . .
N2 Cd1 O2 94.19(16) 2_745 .
O4 Cd1 O1 143.52(14) 1_554 .
O3 Cd1 O1 88.26(14) 3_665 .
O6 Cd1 O1 97.63(15) . .
N2 Cd1 O1 88.86(15) 2_745 .
O2 Cd1 O1 54.05(13) . .
O4 Cd1 C1 116.29(16) 1_554 .
O3 Cd1 C1 115.38(16) 3_665 .
O6 Cd1 C1 95.27(16) . .
N2 Cd1 C1 90.27(16) 2_745 .
O2 Cd1 C1 26.88(13) . .
O1 Cd1 C1 27.24(13) . .
O2 C1 O1 123.3(5) . .
O2 C1 C5 118.2(5) . .
O1 C1 C5 118.4(5) . .
O2 C1 Cd1 61.1(3) . .
O1 C1 Cd1 62.5(3) . .
C5 C1 Cd1 173.4(4) . .
O3 C2 O4 122.9(5) . .
O3 C2 C3 122.7(5) . .
O4 C2 C3 114.4(5) . .
C4 C3 C8 119.2(5) . .
C4 C3 C2 121.0(5) . .
C8 C3 C2 119.8(4) . .
C3 C4 C5 120.1(5) . .
C3 C4 H4A 120.0 . .
C5 C4 H4A 120.0 . .
C6 C5 C4 119.7(5) . .
C6 C5 C1 118.3(4) . .
C4 C5 C1 122.0(5) . .
C5 C6 C7 120.8(5) . .
C5 C6 H6A 119.6 . .
C7 C6 H6A 119.6 . .
C8 C7 C6 119.2(5) . .
C8 C7 N1 119.2(5) . .
C6 C7 N1 121.5(5) . .
C7 C8 C3 121.0(5) . .
C7 C8 H8A 119.5 . .
C3 C8 H8A 119.5 . .
O5 C9 N1 122.2(5) . .
O5 C9 C10 121.2(5) . .
N1 C9 C10 116.6(5) . .
C15 C10 C11 119.0(5) . .
C15 C10 C9 122.7(5) . .
C11 C10 C9 117.9(5) . .
C12 C11 C10 120.2(6) . .
C12 C11 H11A 119.9 . .
C10 C11 H11A 119.9 . .
C13 C12 C11 120.7(6) . .
C13 C12 H12A 119.7 . .
C11 C12 H12A 119.7 . .
C12 C13 C14 121.5(6) . .
C12 C13 H13A 119.3 . .
C14 C13 H13A 119.3 . .
C15 C14 C13 117.4(5) . .
C15 C14 C16 121.2(5) . .
C13 C14 C16 121.4(5) . .
C10 C15 C14 121.3(5) . .
C10 C15 H15A 119.4 . .
C14 C15 H15A 119.4 . .
C17 C16 C20 114.4(5) . .
C17 C16 C14 124.4(5) . .
C20 C16 C14 121.2(6) . .
C18 C17 C16 121.6(6) . .
C18 C17 H17A 119.2 . .
C16 C17 H17A 119.2 . .
C17 C18 C19 118.0(7) . .
C17 C18 H18A 121.0 . .
C19 C18 H18A 121.0 . .
N2 C19 C18 123.6(6) . .
N2 C19 H19A 118.2 . .
C18 C19 H19A 118.2 . .
N2 C20 C16 125.8(6) . .
N2 C20 H20A 117.1 . .
C16 C20 H20A 117.1 . .
O6 C21 N3 128.0(8) . .
O6 C21 H21A 116.0 . .
N3 C21 H21A 116.0 . .
N3 C22 H22A 109.5 . .
N3 C22 H22B 109.5 . .
H22A C22 H22B 109.5 . .
N3 C22 H22C 109.5 . .
H22A C22 H22C 109.5 . .
H22B C22 H22C 109.5 . .
N3 C23 H23A 109.5 . .
N3 C23 H23B 109.5 . .
H23A C23 H23B 109.5 . .
N3 C23 H23C 109.5 . .
H23A C23 H23C 109.5 . .
H23B C23 H23C 109.5 . .
C9 N1 C7 123.2(5) . .
C9 N1 H1A 118.4 . .
C7 N1 H1A 118.4 . .
C19 N2 C20 116.6(5) . .
C19 N2 Cd1 125.0(4) . 2_755
C20 N2 Cd1 118.0(4) . 2_755
C21 N3 C23 121.2(8) . .
C21 N3 C22 122.6(8) . .
C23 N3 C22 115.6(8) . .
C1 O1 Cd1 90.3(3) . .
C1 O2 Cd1 92.0(3) . .
C2 O3 Cd1 163.5(4) . 3_665
C2 O4 Cd1 106.0(4) . 1_556
C21 O6 Cd1 121.2(5) . .

loop_
_geom_bond_atom_site_label_1
_geom_bond_atom_site_label_2
_geom_bond_distance
_geom_bond_site_symmetry_2
Cd1 O4 2.272(4) 1_554
Cd1 O3 2.283(4) 3_665
Cd1 O6 2.314(4) .
Cd1 N2 2.322(5) 2_745
Cd1 O2 2.391(3) .
Cd1 O1 2.421(4) .
Cd1 C1 2.729(5) .
C1 O2 1.235(6) .
C1 O1 1.249(6) .
C1 C5 1.521(7) .
C2 O3 1.190(7) .
C2 O4 1.274(6) .
C2 C3 1.532(7) .
C3 C4 1.386(6) .
C3 C8 1.399(7) .
C4 C5 1.396(7) .
C4 H4A 0.9300 .
C5 C6 1.381(7) .
C6 C7 1.388(7) .
C6 H6A 0.9300 .
C7 C8 1.375(7) .
C7 N1 1.425(6) .
C8 H8A 0.9300 .
C9 O5 1.240(6) .
C9 N1 1.367(7) .
C9 C10 1.486(7) .
C10 C15 1.391(7) .
C10 C11 1.394(8) .
C11 C12 1.371(8) .
C11 H11A 0.9300 .
C12 C13 1.358(9) .
C12 H12A 0.9300 .
C13 C14 1.406(8) .
C13 H13A 0.9300 .
C14 C15 1.396(7) .
C14 C16 1.473(8) .
C15 H15A 0.9300 .
C16 C17 1.385(8) .
C16 C20 1.395(8) .
C17 C18 1.380(8) .
C17 H17A 0.9300 .
C18 C19 1.379(9) .
C18 H18A 0.9300 .
C19 N2 1.318(8) .
C19 H19A 0.9300 .
C20 N2 1.345(7) .
C20 H20A 0.9300 .
C21 O6 1.194(8) .
C21 N3 1.338(9) .
C21 H21A 0.9300 .
C22 N3 1.447(10) .
C22 H22A 0.9600 .
C22 H22B 0.9600 .
C22 H22C 0.9600 .
C23 N3 1.398(11) .
C23 H23A 0.9600 .
C23 H23B 0.9600 .
C23 H23C 0.9600 .
N1 H1A 0.8600 .
N2 Cd1 2.321(5) 2_755
O3 Cd1 2.283(4) 3_665
O4 Cd1 2.272(4) 1_556
